data_7709971
loop_
_publ_author_name
'Wang, Zhen-Feng'
'Wei, Qiao-Chang'
'Li, Jin-Xian'
'Zhou, Zhen'
'Zhang, Shuhua'

_publ_section_title
;
 A new class of nickel(II) oxyquinoline-bipyridine complexes as potent
 anticancer agents induces apoptosis and autophagy in A549/DDP tumor cells
 through mitophagy pathways
;
_journal_name_full 'Dalton Transactions'
_journal_paper_doi 10.1039/D2DT00669C
_journal_year 2022
_chemical_formula_moiety 'C42 H24 I4 N4 Ni O2'
_chemical_formula_sum 'C42 H24 I4 N4 Ni O2'
_chemical_formula_weight 1182.96
_space_group_crystal_system monoclinic
_space_group_IT_number 14
_space_group_name_Hall '-P 2ybc'
_space_group_name_H-M_alt 'P 1 21/c 1'
_atom_sites_solution_hydrogens geom
_atom_sites_solution_primary iterative
_audit_creation_date 2019-04-09
_audit_creation_method
;
Olex2 1.2
(compiled 2017.08.10 svn.r3458 for OlexSys, GUI svn.r5381)
;
_audit_update_record
;
2022-04-02 deposited with the CCDC.	2022-04-11 downloaded from the CCDC.
;
_cell_angle_alpha 90
_cell_angle_beta 107.8680(10)
_cell_angle_gamma 90
_cell_formula_units_Z 4
_cell_length_a 11.0868(3)
_cell_length_b 23.1713(8)
_cell_length_c 15.8154(5)
_cell_measurement_reflns_used 9951
_cell_measurement_temperature 293(2)
_cell_measurement_theta_max 26.081
_cell_measurement_theta_min 2.936
_cell_volume 3866.9(2)
_computing_cell_refinement 'Bruker SMART'
_computing_data_collection 'Bruker SMART'
_computing_data_reduction 'Bruker SAINT'
_computing_molecular_graphics 'Olex2 (Dolomanov et al., 2009)'
_computing_publication_material 'Olex2 (Dolomanov et al., 2009)'
_computing_structure_refinement 'XL (Sheldrick, 2008)'
_computing_structure_solution
;
Superflip (Palatinus & Chapuis, 2007;Palatinus & van der Lee, 2008;
Palatinus et al., 2012)
;
_diffrn_ambient_temperature 293(2)
_diffrn_measured_fraction_theta_full 0.998
_diffrn_measured_fraction_theta_max 0.997
_diffrn_measurement_device_type 'CCD area detector'
_diffrn_measurement_method 'phi and omega scans'
_diffrn_radiation_monochromator graphite
_diffrn_radiation_type MoK\a
_diffrn_radiation_wavelength 0.71073
_diffrn_reflns_av_R_equivalents 0.0458
_diffrn_reflns_av_unetI/netI 0.0364
_diffrn_reflns_Laue_measured_fraction_full 0.998
_diffrn_reflns_Laue_measured_fraction_max 0.997
_diffrn_reflns_limit_h_max 14
_diffrn_reflns_limit_h_min -14
_diffrn_reflns_limit_k_max 30
_diffrn_reflns_limit_k_min -30
_diffrn_reflns_limit_l_max 20
_diffrn_reflns_limit_l_min -20
_diffrn_reflns_number 61402
_diffrn_reflns_point_group_measured_fraction_full 0.998
_diffrn_reflns_point_group_measured_fraction_max 0.997
_diffrn_reflns_theta_full 25.242
_diffrn_reflns_theta_max 27.562
_diffrn_reflns_theta_min 2.936
_exptl_absorpt_coefficient_mu 3.737
_exptl_absorpt_correction_T_max 0.7456
_exptl_absorpt_correction_T_min 0.5872
_exptl_absorpt_correction_type multi-scan
_exptl_absorpt_process_details
;
SADABS-2016/2 (Bruker,2016/2) was used for absorption correction.
wR2(int) was 0.0828 before and 0.0543 after correction.
The Ratio of minimum to maximum transmission is 0.7876.
The \l/2 correction factor is Not present.
;
_exptl_crystal_colour colorless
_exptl_crystal_density_diffrn 2.032
_exptl_crystal_description block
_exptl_crystal_F_000 2240
_exptl_crystal_size_max 0.24
_exptl_crystal_size_mid 0.21
_exptl_crystal_size_min 0.12
_refine_diff_density_max 2.479
_refine_diff_density_min -2.127
_refine_diff_density_rms 0.113
_refine_ls_extinction_method none
_refine_ls_goodness_of_fit_ref 1.017
_refine_ls_hydrogen_treatment constr
_refine_ls_matrix_type full
_refine_ls_number_parameters 478
_refine_ls_number_reflns 8928
_refine_ls_number_restraints 0
_refine_ls_restrained_S_all 1.017
_refine_ls_R_factor_all 0.0755
_refine_ls_R_factor_gt 0.0432
_refine_ls_shift/su_max 0.002
_refine_ls_shift/su_mean 0.000
_refine_ls_structure_factor_coef Fsqd
_refine_ls_weighting_details 'w=1/[\s^2^(Fo^2^)+(0.0360P)^2^+13.3480P] where P=(Fo^2^+2Fc^2^)/3'
_refine_ls_weighting_scheme calc
_refine_ls_wR_factor_gt 0.0887
_refine_ls_wR_factor_ref 0.1000
_reflns_Friedel_coverage 0.000
_reflns_number_gt 6276
_reflns_number_total 8928
_reflns_threshold_expression 'I > 2\s(I)'
_cod_data_source_file d2dt00669c2.cif
_cod_data_source_block Ni13
_cod_database_code 7709971
_shelx_shelxl_version_number 2016/6
_shelx_space_group_comment
;
The symmetry employed for this shelxl refinement is uniquely defined
by the following loop, which should always be used as a source of
symmetry information in preference to the above space-group names.
They are only intended as comments.
;
_shelx_estimated_absorpt_t_max 0.663
_shelx_estimated_absorpt_t_min 0.467
_olex2_refinement_description
;
1. Fixed Uiso
 At 1.2 times of:
  All C(H) groups
2.a Aromatic/amide H refined with riding coordinates:
 C12(H12), C3(H3), C29(H29), C20(H20), C16(H16), C28(H28), C8(H8), C38(H38),
 C7(H7), C19(H19), C27(H27), C34(H34), C18(H18), C17(H17), C42(H42), C40(H40),
 C9(H9), C26(H26), C36(H36), C39(H39), C32(H32), C41(H41), C33(H33), C35(H35)
;
_olex2_submission_special_instructions 'No special instructions were received'

loop_
_space_group_symop_operation_xyz
'x, y, z'
'-x, y+1/2, -z+1/2'
'-x, -y, -z'
'x, -y-1/2, z-1/2'

loop_
_atom_site_label
_atom_site_type_symbol
_atom_site_fract_x
_atom_site_fract_y
_atom_site_fract_z
_atom_site_U_iso_or_equiv
_atom_site_adp_type
_atom_site_occupancy
_atom_site_site_symmetry_order
_atom_site_calc_flag
_atom_site_refinement_flags_posn
_atom_site_refinement_flags_adp
_atom_site_refinement_flags_occupancy
_atom_site_disorder_assembly
_atom_site_disorder_group
I4 I -0.26302(4) 0.90240(2) 0.15706(2) 0.05776(13) Uani 1 1 d . . . . .
I1 I 0.36472(4) 0.56366(2) 0.40064(3) 0.05759(13) Uani 1 1 d . . . . .
I2 I 0.16513(6) 0.63155(2) 0.69136(3) 0.07913(18) Uani 1 1 d . . . . .
I3 I -0.61885(4) 0.70330(2) 0.12074(3) 0.06362(13) Uani 1 1 d . . . . .
Ni1 Ni -0.04814(5) 0.79507(2) 0.45682(4) 0.02867(14) Uani 1 1 d . . . . .
O2 O -0.1474(3) 0.84193(14) 0.3478(2) 0.0346(7) Uani 1 1 d . . . . .
O1 O 0.0463(3) 0.73516(14) 0.5497(2) 0.0362(8) Uani 1 1 d . . . . .
N3 N 0.0801(3) 0.86425(17) 0.4891(2) 0.0308(9) Uani 1 1 d . . . . .
N1 N 0.0446(4) 0.74824(17) 0.3827(2) 0.0320(9) Uani 1 1 d . . . . .
N2 N -0.2094(4) 0.74459(16) 0.4142(2) 0.0315(9) Uani 1 1 d . . . . .
C4 C 0.2621(5) 0.6247(2) 0.4484(3) 0.0365(11) Uani 1 1 d . . . . .
N4 N -0.1033(4) 0.83701(16) 0.5566(2) 0.0304(8) Uani 1 1 d . . . . .
C13 C -0.4632(5) 0.7506(2) 0.1998(3) 0.0391(12) Uani 1 1 d . . . . .
C10 C -0.2452(4) 0.81433(19) 0.2995(3) 0.0300(10) Uani 1 1 d . . . . .
C12 C -0.4231(5) 0.7976(2) 0.1644(3) 0.0404(12) Uani 1 1 d . . . . .
H12 H -0.466902 0.808931 0.106772 0.048 Uiso 1 1 calc R . . . .
C11 C -0.3173(5) 0.8290(2) 0.2134(3) 0.0357(11) Uani 1 1 d . . . . .
C24 C 0.0626(4) 0.9008(2) 0.5514(3) 0.0283(10) Uani 1 1 d . . . . .
C6 C 0.1187(4) 0.70529(19) 0.4306(3) 0.0286(10) Uani 1 1 d . . . . .
C3 C 0.2558(5) 0.6174(2) 0.5328(3) 0.0416(12) Uani 1 1 d . . . . .
H3 H 0.302555 0.587950 0.567957 0.050 Uiso 1 1 calc R . . . .
C23 C -0.0347(4) 0.8852(2) 0.5897(3) 0.0288(10) Uani 1 1 d . . . . .
C14 C -0.3964(4) 0.7317(2) 0.2867(3) 0.0330(10) Uani 1 1 d . . . . .
C22 C -0.0537(4) 0.9181(2) 0.6591(3) 0.0313(10) Uani 1 1 d . . . . .
C21 C -0.1441(4) 0.8979(2) 0.6992(3) 0.0344(11) Uani 1 1 d . . . . .
C1 C 0.1125(4) 0.6993(2) 0.5205(3) 0.0303(10) Uani 1 1 d . . . . .
C15 C -0.2862(4) 0.76223(19) 0.3333(3) 0.0294(10) Uani 1 1 d . . . . .
C29 C 0.2418(5) 0.9276(2) 0.4740(3) 0.0397(12) Uani 1 1 d . . . . .
H29 H 0.300858 0.935725 0.444771 0.048 Uiso 1 1 calc R . . . .
C25 C 0.1336(4) 0.9518(2) 0.5787(3) 0.0312(10) Uani 1 1 d . . . . .
C20 C -0.2100(5) 0.8486(2) 0.6650(4) 0.0423(12) Uani 1 1 d . . . . .
H20 H -0.269522 0.834039 0.690022 0.051 Uiso 1 1 calc R . . . .
C2 C 0.1813(5) 0.6529(2) 0.5671(3) 0.0392(12) Uani 1 1 d . . . . .
C5 C 0.1914(5) 0.6687(2) 0.3936(3) 0.0328(10) Uani 1 1 d . . . . .
C16 C -0.2407(5) 0.6989(2) 0.4518(3) 0.0400(12) Uani 1 1 d . . . . .
H16 H -0.186941 0.686696 0.506403 0.048 Uiso 1 1 calc R . . . .
C28 C 0.1660(5) 0.8787(2) 0.4505(3) 0.0391(12) Uani 1 1 d . . . . .
H28 H 0.176302 0.855111 0.405676 0.047 Uiso 1 1 calc R . . . .
C8 C 0.1073(5) 0.7211(2) 0.2567(3) 0.0432(13) Uani 1 1 d . . . . .
H8 H 0.101626 0.727490 0.197584 0.052 Uiso 1 1 calc R . . . .
C30 C 0.2307(4) 0.9640(2) 0.5399(3) 0.0338(11) Uani 1 1 d . . . . .
C31 C 0.3192(5) 1.0134(2) 0.5680(3) 0.0388(12) Uani 1 1 d . . . . .
C38 C -0.2842(6) 0.9483(2) 0.7723(4) 0.0493(14) Uani 1 1 d . . . . .
H38 H -0.348871 0.948264 0.718428 0.059 Uiso 1 1 calc R . . . .
C37 C -0.1669(5) 0.9262(2) 0.7773(3) 0.0371(11) Uani 1 1 d . . . . .
C7 C 0.0389(5) 0.7554(2) 0.2985(3) 0.0389(12) Uani 1 1 d . . . . .
H7 H -0.012741 0.784457 0.265877 0.047 Uiso 1 1 calc R . . . .
C19 C -0.1887(5) 0.8202(2) 0.5937(4) 0.0406(12) Uani 1 1 d . . . . .
H19 H -0.237149 0.787741 0.570934 0.049 Uiso 1 1 calc R . . . .
C27 C 0.0149(5) 0.9711(2) 0.6818(3) 0.0391(12) Uani 1 1 d . . . . .
H27 H -0.000775 0.994774 0.724752 0.047 Uiso 1 1 calc R . . . .
C34 C 0.4875(6) 1.1053(3) 0.6185(6) 0.068(2) Uani 1 1 d . . . . .
H34 H 0.543096 1.136302 0.635392 0.081 Uiso 1 1 calc R . . . .
C18 C -0.4275(5) 0.6837(2) 0.3315(4) 0.0468(13) Uani 1 1 d . . . . .
H18 H -0.500801 0.662715 0.304851 0.056 Uiso 1 1 calc R . . . .
C17 C -0.3514(5) 0.6683(2) 0.4128(4) 0.0464(13) Uani 1 1 d . . . . .
H17 H -0.373181 0.637289 0.442471 0.056 Uiso 1 1 calc R . . . .
C42 C -0.0729(6) 0.9263(3) 0.8587(4) 0.0559(16) Uani 1 1 d . . . . .
H42 H 0.007449 0.912435 0.862990 0.067 Uiso 1 1 calc R . . . .
C40 C -0.2143(8) 0.9688(3) 0.9269(4) 0.0632(18) Uani 1 1 d . . . . .
H40 H -0.231027 0.982663 0.977341 0.076 Uiso 1 1 calc R . . . .
C9 C 0.1824(5) 0.6781(2) 0.3037(3) 0.0402(12) Uani 1 1 d . . . . .
H9 H 0.227830 0.654792 0.276390 0.048 Uiso 1 1 calc R . . . .
C26 C 0.1018(5) 0.9875(2) 0.6426(3) 0.0404(12) Uani 1 1 d . . . . .
H26 H 0.141954 1.022998 0.657547 0.048 Uiso 1 1 calc R . . . .
C36 C 0.3793(5) 1.0253(3) 0.6569(4) 0.0525(14) Uani 1 1 d . . . . .
H36 H 0.364020 1.002070 0.700506 0.063 Uiso 1 1 calc R . . . .
C39 C -0.3056(7) 0.9703(3) 0.8473(5) 0.0609(17) Uani 1 1 d . . . . .
H39 H -0.383925 0.986558 0.843154 0.073 Uiso 1 1 calc R . . . .
C32 C 0.3475(5) 1.0474(3) 0.5048(5) 0.0575(16) Uani 1 1 d . . . . .
H32 H 0.310527 1.039235 0.444766 0.069 Uiso 1 1 calc R . . . .
C41 C -0.0979(7) 0.9469(3) 0.9332(4) 0.0646(18) Uani 1 1 d . . . . .
H41 H -0.035129 0.945867 0.987974 0.078 Uiso 1 1 calc R . . . .
C33 C 0.4308(6) 1.0937(3) 0.5301(6) 0.071(2) Uani 1 1 d . . . . .
H33 H 0.448010 1.116738 0.487084 0.085 Uiso 1 1 calc R . . . .
C35 C 0.4624(5) 1.0716(3) 0.6813(5) 0.0615(17) Uani 1 1 d . . . . .
H35 H 0.501122 1.079569 0.741159 0.074 Uiso 1 1 calc R . . . .

loop_
_atom_site_aniso_label
_atom_site_aniso_U_11
_atom_site_aniso_U_22
_atom_site_aniso_U_33
_atom_site_aniso_U_23
_atom_site_aniso_U_13
_atom_site_aniso_U_12
I4 0.0925(3) 0.0403(2) 0.03522(19) 0.00756(16) 0.01178(19) -0.0086(2)
I1 0.0675(3) 0.0384(2) 0.0821(3) -0.00514(19) 0.0455(2) 0.00797(18)
I2 0.1282(4) 0.0773(3) 0.0390(2) 0.0216(2) 0.0360(3) 0.0543(3)
I3 0.0451(2) 0.0741(3) 0.0566(2) -0.0119(2) -0.00655(18) -0.0130(2)
Ni1 0.0309(3) 0.0298(3) 0.0231(3) -0.0011(2) 0.0050(2) 0.0014(2)
O2 0.0392(19) 0.0295(17) 0.0293(17) 0.0029(14) 0.0019(14) -0.0054(15)
O1 0.044(2) 0.043(2) 0.0204(15) 0.0005(14) 0.0083(14) 0.0124(16)
N3 0.027(2) 0.039(2) 0.0250(19) -0.0007(17) 0.0058(16) 0.0019(17)
N1 0.039(2) 0.031(2) 0.0256(19) -0.0036(16) 0.0091(17) -0.0017(18)
N2 0.037(2) 0.026(2) 0.029(2) -0.0002(16) 0.0046(17) -0.0001(17)
C4 0.039(3) 0.027(2) 0.049(3) -0.005(2) 0.021(2) 0.000(2)
N4 0.029(2) 0.031(2) 0.030(2) -0.0021(17) 0.0087(17) -0.0001(17)
C13 0.032(3) 0.042(3) 0.038(3) -0.011(2) 0.002(2) 0.000(2)
C10 0.036(3) 0.026(2) 0.028(2) -0.0021(19) 0.010(2) 0.007(2)
C12 0.045(3) 0.042(3) 0.027(2) -0.001(2) 0.001(2) 0.006(2)
C11 0.046(3) 0.028(2) 0.029(2) 0.002(2) 0.006(2) 0.004(2)
C24 0.025(2) 0.034(2) 0.024(2) -0.0015(19) 0.0045(18) 0.0048(19)
C6 0.028(2) 0.030(2) 0.026(2) -0.0039(19) 0.0051(19) -0.0046(19)
C3 0.044(3) 0.037(3) 0.042(3) 0.002(2) 0.011(2) 0.010(2)
C23 0.022(2) 0.034(2) 0.029(2) 0.0010(19) 0.0048(19) 0.0025(19)
C14 0.033(3) 0.030(2) 0.036(3) -0.004(2) 0.011(2) 0.003(2)
C22 0.025(2) 0.037(3) 0.032(2) -0.003(2) 0.009(2) 0.003(2)
C21 0.031(3) 0.037(3) 0.038(3) -0.002(2) 0.014(2) 0.003(2)
C1 0.030(2) 0.033(2) 0.025(2) -0.0034(19) 0.0040(19) 0.000(2)
C15 0.033(3) 0.026(2) 0.029(2) -0.0041(19) 0.010(2) 0.003(2)
C29 0.034(3) 0.051(3) 0.037(3) 0.002(2) 0.015(2) -0.002(2)
C25 0.023(2) 0.036(3) 0.034(2) -0.002(2) 0.007(2) -0.0009(19)
C20 0.043(3) 0.046(3) 0.048(3) 0.001(3) 0.028(3) -0.004(2)
C2 0.050(3) 0.040(3) 0.027(2) 0.001(2) 0.009(2) 0.005(2)
C5 0.038(3) 0.028(2) 0.035(2) -0.006(2) 0.014(2) -0.006(2)
C16 0.051(3) 0.034(3) 0.033(3) 0.005(2) 0.009(2) -0.002(2)
C28 0.035(3) 0.052(3) 0.031(2) -0.004(2) 0.011(2) 0.005(2)
C8 0.058(3) 0.049(3) 0.026(2) -0.004(2) 0.018(2) -0.010(3)
C30 0.024(2) 0.041(3) 0.034(2) 0.005(2) 0.007(2) -0.003(2)
C31 0.028(3) 0.043(3) 0.048(3) 0.004(2) 0.015(2) 0.001(2)
C38 0.050(3) 0.049(3) 0.056(3) -0.005(3) 0.026(3) 0.003(3)
C37 0.043(3) 0.032(3) 0.041(3) 0.000(2) 0.021(2) 0.001(2)
C7 0.046(3) 0.041(3) 0.029(2) 0.002(2) 0.010(2) -0.002(2)
C19 0.042(3) 0.034(3) 0.049(3) -0.006(2) 0.019(3) -0.009(2)
C27 0.035(3) 0.042(3) 0.042(3) -0.014(2) 0.014(2) -0.005(2)
C34 0.039(4) 0.050(4) 0.110(6) -0.008(4) 0.017(4) -0.011(3)
C18 0.043(3) 0.042(3) 0.052(3) -0.006(3) 0.009(3) -0.012(2)
C17 0.059(4) 0.032(3) 0.048(3) 0.007(2) 0.017(3) -0.011(3)
C42 0.058(4) 0.060(4) 0.048(3) -0.008(3) 0.014(3) 0.017(3)
C40 0.112(6) 0.041(3) 0.055(4) -0.002(3) 0.052(4) 0.006(4)
C9 0.050(3) 0.037(3) 0.041(3) -0.009(2) 0.024(3) -0.007(2)
C26 0.037(3) 0.040(3) 0.046(3) -0.012(2) 0.015(2) -0.008(2)
C36 0.044(3) 0.060(4) 0.055(3) -0.006(3) 0.016(3) -0.010(3)
C39 0.071(4) 0.053(4) 0.077(5) -0.002(3) 0.049(4) 0.007(3)
C32 0.039(3) 0.062(4) 0.068(4) 0.020(3) 0.012(3) -0.006(3)
C41 0.096(5) 0.053(4) 0.041(3) -0.005(3) 0.015(3) 0.015(4)
C33 0.044(4) 0.065(4) 0.101(6) 0.032(4) 0.019(4) -0.003(3)
C35 0.039(3) 0.067(4) 0.080(5) -0.021(4) 0.019(3) -0.011(3)

loop_
_atom_type_symbol
_atom_type_description
_atom_type_scat_dispersion_real
_atom_type_scat_dispersion_imag
_atom_type_scat_source
C C 0.0033 0.0016 'International Tables Vol C Tables 4.2.6.8 and 6.1.1.4'
H H 0.0000 0.0000 'International Tables Vol C Tables 4.2.6.8 and 6.1.1.4'
I I -0.4742 1.8119 'International Tables Vol C Tables 4.2.6.8 and 6.1.1.4'
N N 0.0061 0.0033 'International Tables Vol C Tables 4.2.6.8 and 6.1.1.4'
Ni Ni 0.3393 1.1124 'International Tables Vol C Tables 4.2.6.8 and 6.1.1.4'
O O 0.0106 0.0060 'International Tables Vol C Tables 4.2.6.8 and 6.1.1.4'

loop_
_geom_angle_atom_site_label_1
_geom_angle_atom_site_label_2
_geom_angle_atom_site_label_3
_geom_angle
_geom_angle_site_symmetry_1
_geom_angle_site_symmetry_3
_geom_angle_publ_flag
O2 Ni1 O1 169.13(13) . . ?
O2 Ni1 N3 87.06(14) . . ?
O2 Ni1 N1 91.89(14) . . ?
O2 Ni1 N2 80.68(14) . . ?
O2 Ni1 N4 100.51(14) . . ?
O1 Ni1 N3 100.56(14) . . ?
O1 Ni1 N1 79.58(14) . . ?
O1 Ni1 N2 92.91(14) . . ?
O1 Ni1 N4 88.72(14) . . ?
N1 Ni1 N3 96.87(15) . . ?
N1 Ni1 N4 166.33(15) . . ?
N2 Ni1 N3 164.63(15) . . ?
N2 Ni1 N1 92.78(15) . . ?
N2 Ni1 N4 94.88(15) . . ?
N4 Ni1 N3 78.21(15) . . ?
C10 O2 Ni1 111.9(3) . . ?
C1 O1 Ni1 113.6(3) . . ?
C24 N3 Ni1 114.5(3) . . ?
C28 N3 Ni1 127.7(3) . . ?
C28 N3 C24 117.4(4) . . ?
C6 N1 Ni1 112.7(3) . . ?
C7 N1 Ni1 128.3(3) . . ?
C7 N1 C6 119.0(4) . . ?
C15 N2 Ni1 111.4(3) . . ?
C16 N2 Ni1 129.1(3) . . ?
C16 N2 C15 119.4(4) . . ?
C3 C4 I1 117.6(4) . . ?
C3 C4 C5 120.3(4) . . ?
C5 C4 I1 121.8(4) . . ?
C23 N4 Ni1 114.3(3) . . ?
C19 N4 Ni1 127.8(3) . . ?
C19 N4 C23 117.7(4) . . ?
C12 C13 I3 119.0(4) . . ?
C12 C13 C14 120.5(4) . . ?
C14 C13 I3 120.4(4) . . ?
O2 C10 C11 125.8(4) . . ?
O2 C10 C15 119.8(4) . . ?
C11 C10 C15 114.4(4) . . ?
C13 C12 H12 119.5 . . ?
C13 C12 C11 121.0(4) . . ?
C11 C12 H12 119.5 . . ?
C10 C11 I4 117.4(4) . . ?
C10 C11 C12 123.2(5) . . ?
C12 C11 I4 119.4(3) . . ?
N3 C24 C23 116.2(4) . . ?
N3 C24 C25 123.5(4) . . ?
C25 C24 C23 120.2(4) . . ?
N1 C6 C1 114.3(4) . . ?
N1 C6 C5 122.1(4) . . ?
C5 C6 C1 123.5(4) . . ?
C4 C3 H3 119.3 . . ?
C4 C3 C2 121.4(5) . . ?
C2 C3 H3 119.3 . . ?
N4 C23 C24 116.6(4) . . ?
N4 C23 C22 123.0(4) . . ?
C22 C23 C24 120.3(4) . . ?
C13 C14 C18 126.4(5) . . ?
C15 C14 C13 117.6(4) . . ?
C15 C14 C18 116.0(4) . . ?
C23 C22 C21 117.8(4) . . ?
C23 C22 C27 117.9(4) . . ?
C21 C22 C27 124.3(4) . . ?
C22 C21 C37 123.3(4) . . ?
C20 C21 C22 117.4(4) . . ?
C20 C21 C37 119.3(4) . . ?
O1 C1 C6 119.7(4) . . ?
O1 C1 C2 126.1(4) . . ?
C2 C1 C6 114.2(4) . . ?
N2 C15 C10 114.8(4) . . ?
N2 C15 C14 122.1(4) . . ?
C14 C15 C10 123.1(4) . . ?
C28 C29 H29 119.5 . . ?
C30 C29 H29 119.5 . . ?
C30 C29 C28 121.0(5) . . ?
C24 C25 C30 117.4(4) . . ?
C24 C25 C26 117.6(4) . . ?
C30 C25 C26 125.0(4) . . ?
C21 C20 H20 119.6 . . ?
C21 C20 C19 120.7(5) . . ?
C19 C20 H20 119.6 . . ?
C3 C2 I2 117.4(4) . . ?
C3 C2 C1 123.1(5) . . ?
C1 C2 I2 119.4(4) . . ?
C4 C5 C6 117.4(4) . . ?
C4 C5 C9 125.8(5) . . ?
C9 C5 C6 116.8(4) . . ?
N2 C16 H16 118.9 . . ?
N2 C16 C17 122.1(5) . . ?
C17 C16 H16 118.9 . . ?
N3 C28 C29 123.0(5) . . ?
N3 C28 H28 118.5 . . ?
C29 C28 H28 118.5 . . ?
C7 C8 H8 120.4 . . ?
C9 C8 H8 120.4 . . ?
C9 C8 C7 119.2(5) . . ?
C29 C30 C25 117.4(4) . . ?
C29 C30 C31 119.7(4) . . ?
C25 C30 C31 122.9(4) . . ?
C36 C31 C30 121.7(5) . . ?
C32 C31 C30 119.8(5) . . ?
C32 C31 C36 118.4(5) . . ?
C37 C38 H38 120.1 . . ?
C37 C38 C39 119.8(6) . . ?
C39 C38 H38 120.1 . . ?
C38 C37 C21 121.0(5) . . ?
C38 C37 C42 118.7(5) . . ?
C42 C37 C21 120.1(5) . . ?
N1 C7 C8 122.6(5) . . ?
N1 C7 H7 118.7 . . ?
C8 C7 H7 118.7 . . ?
N4 C19 C20 123.2(5) . . ?
N4 C19 H19 118.4 . . ?
C20 C19 H19 118.4 . . ?
C22 C27 H27 119.1 . . ?
C26 C27 C22 121.7(5) . . ?
C26 C27 H27 119.1 . . ?
C33 C34 H34 120.0 . . ?
C35 C34 H34 120.0 . . ?
C35 C34 C33 119.9(6) . . ?
C14 C18 H18 119.8 . . ?
C17 C18 C14 120.4(5) . . ?
C17 C18 H18 119.8 . . ?
C16 C17 H17 120.1 . . ?
C18 C17 C16 119.8(5) . . ?
C18 C17 H17 120.1 . . ?
C37 C42 H42 119.8 . . ?
C41 C42 C37 120.3(6) . . ?
C41 C42 H42 119.8 . . ?
C39 C40 H40 120.0 . . ?
C39 C40 C41 120.0(6) . . ?
C41 C40 H40 120.0 . . ?
C5 C9 H9 119.9 . . ?
C8 C9 C5 120.3(5) . . ?
C8 C9 H9 119.9 . . ?
C25 C26 H26 119.1 . . ?
C27 C26 C25 121.7(5) . . ?
C27 C26 H26 119.1 . . ?
C31 C36 H36 119.8 . . ?
C31 C36 C35 120.4(6) . . ?
C35 C36 H36 119.8 . . ?
C38 C39 H39 119.5 . . ?
C40 C39 C38 121.0(6) . . ?
C40 C39 H39 119.5 . . ?
C31 C32 H32 119.7 . . ?
C31 C32 C33 120.5(6) . . ?
C33 C32 H32 119.7 . . ?
C42 C41 H41 119.9 . . ?
C40 C41 C42 120.1(6) . . ?
C40 C41 H41 119.9 . . ?
C34 C33 C32 120.1(7) . . ?
C34 C33 H33 120.0 . . ?
C32 C33 H33 120.0 . . ?
C34 C35 C36 120.6(7) . . ?
C34 C35 H35 119.7 . . ?
C36 C35 H35 119.7 . . ?

loop_
_geom_bond_atom_site_label_1
_geom_bond_atom_site_label_2
_geom_bond_distance
_geom_bond_site_symmetry_2
_geom_bond_publ_flag
I4 C11 2.092(5) . ?
I1 C4 2.096(5) . ?
I2 C2 2.086(5) . ?
I3 C13 2.102(5) . ?
Ni1 O2 2.049(3) . ?
Ni1 O1 2.058(3) . ?
Ni1 N3 2.099(4) . ?
Ni1 N1 2.085(4) . ?
Ni1 N2 2.068(4) . ?
Ni1 N4 2.098(4) . ?
O2 C10 1.288(6) . ?
O1 C1 1.284(5) . ?
N3 C24 1.359(6) . ?
N3 C28 1.321(6) . ?
N1 C6 1.363(6) . ?
N1 C7 1.324(6) . ?
N2 C15 1.364(6) . ?
N2 C16 1.312(6) . ?
C4 C3 1.367(7) . ?
C4 C5 1.410(7) . ?
N4 C23 1.361(6) . ?
N4 C19 1.316(6) . ?
C13 C12 1.360(7) . ?
C13 C14 1.416(7) . ?
C10 C11 1.394(6) . ?
C10 C15 1.449(6) . ?
C12 H12 0.9300 . ?
C12 C11 1.396(7) . ?
C24 C23 1.436(6) . ?
C24 C25 1.412(6) . ?
C6 C1 1.450(6) . ?
C6 C5 1.414(6) . ?
C3 H3 0.9300 . ?
C3 C2 1.390(7) . ?
C23 C22 1.404(6) . ?
C14 C15 1.409(7) . ?
C14 C18 1.416(7) . ?
C22 C21 1.420(7) . ?
C22 C27 1.431(7) . ?
C21 C20 1.375(7) . ?
C21 C37 1.488(7) . ?
C1 C2 1.392(7) . ?
C29 H29 0.9300 . ?
C29 C28 1.391(7) . ?
C29 C30 1.376(7) . ?
C25 C30 1.421(6) . ?
C25 C26 1.432(7) . ?
C20 H20 0.9300 . ?
C20 C19 1.387(7) . ?
C5 C9 1.412(7) . ?
C16 H16 0.9300 . ?
C16 C17 1.388(7) . ?
C28 H28 0.9300 . ?
C8 H8 0.9300 . ?
C8 C7 1.397(7) . ?
C8 C9 1.364(8) . ?
C30 C31 1.483(7) . ?
C31 C36 1.386(8) . ?
C31 C32 1.383(8) . ?
C38 H38 0.9300 . ?
C38 C37 1.377(7) . ?
C38 C39 1.377(8) . ?
C37 C42 1.386(8) . ?
C7 H7 0.9300 . ?
C19 H19 0.9300 . ?
C27 H27 0.9300 . ?
C27 C26 1.351(7) . ?
C34 H34 0.9300 . ?
C34 C33 1.373(10) . ?
C34 C35 1.358(10) . ?
C18 H18 0.9300 . ?
C18 C17 1.351(8) . ?
C17 H17 0.9300 . ?
C42 H42 0.9300 . ?
C42 C41 1.376(8) . ?
C40 H40 0.9300 . ?
C40 C39 1.352(9) . ?
C40 C41 1.362(9) . ?
C9 H9 0.9300 . ?
C26 H26 0.9300 . ?
C36 H36 0.9300 . ?
C36 C35 1.390(8) . ?
C39 H39 0.9300 . ?
C32 H32 0.9300 . ?
C32 C33 1.392(9) . ?
C41 H41 0.9300 . ?
C33 H33 0.9300 . ?
C35 H35 0.9300 . ?

loop_
_geom_torsion_atom_site_label_1
_geom_torsion_atom_site_label_2
_geom_torsion_atom_site_label_3
_geom_torsion_atom_site_label_4
_geom_torsion
_geom_torsion_site_symmetry_1
_geom_torsion_site_symmetry_2
_geom_torsion_site_symmetry_3
_geom_torsion_site_symmetry_4
_geom_torsion_publ_flag
I1 C4 C3 C2 -174.5(4) . . . . ?
I1 C4 C5 C6 175.9(3) . . . . ?
I1 C4 C5 C9 -1.3(7) . . . . ?
I3 C13 C12 C11 -177.6(4) . . . . ?
I3 C13 C14 C15 174.4(3) . . . . ?
I3 C13 C14 C18 -3.9(7) . . . . ?
Ni1 O2 C10 C11 -166.8(4) . . . . ?
Ni1 O2 C10 C15 11.4(5) . . . . ?
Ni1 O1 C1 C6 2.3(5) . . . . ?
Ni1 O1 C1 C2 -176.9(4) . . . . ?
Ni1 N3 C24 C23 3.7(5) . . . . ?
Ni1 N3 C24 C25 -176.1(3) . . . . ?
Ni1 N3 C28 C29 176.2(4) . . . . ?
Ni1 N1 C6 C1 3.0(5) . . . . ?
Ni1 N1 C6 C5 -179.2(3) . . . . ?
Ni1 N1 C7 C8 179.4(4) . . . . ?
Ni1 N2 C15 C10 -5.4(5) . . . . ?
Ni1 N2 C15 C14 174.4(3) . . . . ?
Ni1 N2 C16 C17 -177.6(4) . . . . ?
Ni1 N4 C23 C24 1.0(5) . . . . ?
Ni1 N4 C23 C22 -177.6(4) . . . . ?
Ni1 N4 C19 C20 173.9(4) . . . . ?
O2 C10 C11 I4 -0.1(6) . . . . ?
O2 C10 C11 C12 -179.6(5) . . . . ?
O2 C10 C15 N2 -4.2(6) . . . . ?
O2 C10 C15 C14 176.0(4) . . . . ?
O1 C1 C2 I2 6.8(7) . . . . ?
O1 C1 C2 C3 -176.9(5) . . . . ?
N3 C24 C23 N4 -3.2(6) . . . . ?
N3 C24 C23 C22 175.5(4) . . . . ?
N3 C24 C25 C30 -1.8(7) . . . . ?
N3 C24 C25 C26 177.6(4) . . . . ?
N1 C6 C1 O1 -3.6(6) . . . . ?
N1 C6 C1 C2 175.7(4) . . . . ?
N1 C6 C5 C4 -178.4(4) . . . . ?
N1 C6 C5 C9 -0.9(7) . . . . ?
N2 C16 C17 C18 3.3(9) . . . . ?
C4 C3 C2 I2 173.6(4) . . . . ?
C4 C3 C2 C1 -2.7(8) . . . . ?
C4 C5 C9 C8 177.8(5) . . . . ?
N4 C23 C22 C21 3.6(7) . . . . ?
N4 C23 C22 C27 -173.5(4) . . . . ?
C13 C12 C11 I4 -178.2(4) . . . . ?
C13 C12 C11 C10 1.2(8) . . . . ?
C13 C14 C15 N2 -174.3(4) . . . . ?
C13 C14 C15 C10 5.5(7) . . . . ?
C13 C14 C18 C17 176.1(5) . . . . ?
C12 C13 C14 C15 -1.8(7) . . . . ?
C12 C13 C14 C18 179.9(5) . . . . ?
C11 C10 C15 N2 174.2(4) . . . . ?
C11 C10 C15 C14 -5.6(6) . . . . ?
C24 N3 C28 C29 3.1(7) . . . . ?
C24 C23 C22 C21 -175.0(4) . . . . ?
C24 C23 C22 C27 7.9(7) . . . . ?
C24 C25 C30 C29 4.7(7) . . . . ?
C24 C25 C30 C31 -174.7(4) . . . . ?
C24 C25 C26 C27 5.7(8) . . . . ?
C6 N1 C7 C8 -0.9(7) . . . . ?
C6 C1 C2 I2 -172.4(3) . . . . ?
C6 C1 C2 C3 3.9(7) . . . . ?
C6 C5 C9 C8 0.6(7) . . . . ?
C3 C4 C5 C6 2.1(7) . . . . ?
C3 C4 C5 C9 -175.1(5) . . . . ?
C23 N4 C19 C20 -1.1(8) . . . . ?
C23 C24 C25 C30 178.4(4) . . . . ?
C23 C24 C25 C26 -2.1(7) . . . . ?
C23 C22 C21 C20 -2.3(7) . . . . ?
C23 C22 C21 C37 175.5(4) . . . . ?
C23 C22 C27 C26 -4.4(7) . . . . ?
C14 C13 C12 C11 -1.4(8) . . . . ?
C14 C18 C17 C16 -1.3(9) . . . . ?
C22 C21 C20 C19 -0.4(8) . . . . ?
C22 C21 C37 C38 119.6(6) . . . . ?
C22 C21 C37 C42 -66.1(7) . . . . ?
C22 C27 C26 C25 -2.5(8) . . . . ?
C21 C22 C27 C26 178.6(5) . . . . ?
C21 C20 C19 N4 2.2(9) . . . . ?
C21 C37 C42 C41 -173.0(6) . . . . ?
C1 C6 C5 C4 -0.7(7) . . . . ?
C1 C6 C5 C9 176.7(4) . . . . ?
C15 N2 C16 C17 -1.3(7) . . . . ?
C15 C10 C11 I4 -178.4(3) . . . . ?
C15 C10 C11 C12 2.2(7) . . . . ?
C15 C14 C18 C17 -2.2(8) . . . . ?
C29 C30 C31 C36 -132.8(6) . . . . ?
C29 C30 C31 C32 44.5(7) . . . . ?
C25 C24 C23 N4 176.6(4) . . . . ?
C25 C24 C23 C22 -4.7(7) . . . . ?
C25 C30 C31 C36 46.6(7) . . . . ?
C25 C30 C31 C32 -136.2(5) . . . . ?
C20 C21 C37 C38 -62.6(7) . . . . ?
C20 C21 C37 C42 111.7(6) . . . . ?
C5 C4 C3 C2 -0.5(8) . . . . ?
C5 C6 C1 O1 178.5(4) . . . . ?
C5 C6 C1 C2 -2.1(7) . . . . ?
C16 N2 C15 C10 177.7(4) . . . . ?
C16 N2 C15 C14 -2.5(7) . . . . ?
C28 N3 C24 C23 177.7(4) . . . . ?
C28 N3 C24 C25 -2.1(7) . . . . ?
C28 C29 C30 C25 -3.9(7) . . . . ?
C28 C29 C30 C31 175.5(5) . . . . ?
C30 C29 C28 N3 0.0(8) . . . . ?
C30 C25 C26 C27 -174.8(5) . . . . ?
C30 C31 C36 C35 179.6(5) . . . . ?
C30 C31 C32 C33 -179.7(5) . . . . ?
C31 C36 C35 C34 -1.1(9) . . . . ?
C31 C32 C33 C34 1.2(10) . . . . ?
C38 C37 C42 C41 1.5(9) . . . . ?
C37 C21 C20 C19 -178.4(5) . . . . ?
C37 C38 C39 C40 -2.5(9) . . . . ?
C37 C42 C41 C40 -1.8(10) . . . . ?
C7 N1 C6 C1 -176.8(4) . . . . ?
C7 N1 C6 C5 1.1(7) . . . . ?
C7 C8 C9 C5 -0.4(8) . . . . ?
C19 N4 C23 C24 176.7(4) . . . . ?
C19 N4 C23 C22 -1.9(7) . . . . ?
C27 C22 C21 C20 174.6(5) . . . . ?
C27 C22 C21 C37 -7.5(8) . . . . ?
C18 C14 C15 N2 4.1(7) . . . . ?
C18 C14 C15 C10 -176.1(4) . . . . ?
C9 C8 C7 N1 0.6(8) . . . . ?
C26 C25 C30 C29 -174.7(5) . . . . ?
C26 C25 C30 C31 5.9(8) . . . . ?
C36 C31 C32 C33 -2.4(9) . . . . ?
C39 C38 C37 C21 175.0(5) . . . . ?
C39 C38 C37 C42 0.7(8) . . . . ?
C39 C40 C41 C42 0.0(10) . . . . ?
C32 C31 C36 C35 2.3(8) . . . . ?
C41 C40 C39 C38 2.2(10) . . . . ?
C33 C34 C35 C36 -0.1(10) . . . . ?
C35 C34 C33 C32 0.1(10) . . . . ?
